data_4316140
loop_
_publ_author_name
'William A. Merrill'
'Robert J. Wright'
'Corneliu S. Stanciu'
'Marilyn M. Olmstead'
'James C. Fettinger'
'Philip P. Power'

_publ_section_title
;
 Synthesis and Structural Characterization of a Series of Dimeric
 Metal(II) Imido Complexes {M(\m-NAr#)}2 [M = Ge, Sn, Pb; Ar#=
 C6H3-2,6-(C6H2-2,4,6-Me3)2] and the Related Monomeric Primary Amido
 Derivatives M{N(H)Ar#}2 (M = Ge, Sn, Pb): Spectroscopic Manifestations of
 Secondary Metal-Ligand Interactions
;
_journal_name_full 'Inorganic Chemistry'
_journal_page_first 7097
_journal_page_last 7105
_journal_paper_doi 10.1021/ic100831c
_journal_volume 49
_journal_year 2010
_chemical_formula_moiety 'C48 H50 N2 Sn2'
_chemical_formula_sum 'C48 H50 N2 Sn2'
_chemical_formula_weight 892.28
_chemical_melting_point 240
_chemical_name_common {(2,6-dimesitylphenyl)imidotin(II)}2
_chemical_name_systematic
; 
 ? 
;
_space_group_IT_number 14
_symmetry_cell_setting monoclinic
_symmetry_space_group_name_Hall '-P 2yn'
_symmetry_space_group_name_H-M 'P 1 21/n 1'
_atom_sites_solution_hydrogens geom
_atom_sites_solution_primary direct
_atom_sites_solution_secondary difmap
_audit_creation_method SHELXL-97
_cell_angle_alpha 90.00
_cell_angle_beta 111.470(3)
_cell_angle_gamma 90.00
_cell_formula_units_Z 4
_cell_length_a 12.6268(11)
_cell_length_b 21.1020(19)
_cell_length_c 16.2797(14)
_cell_measurement_reflns_used 928
_cell_measurement_temperature 90(2)
_cell_measurement_theta_max 20.0
_cell_measurement_theta_min 2.35
_cell_volume 4036.7(6)
_computing_cell_refinement SMART
_computing_data_collection 'SMART 5.054 (Bruker, 2003)'
_computing_data_reduction 'SAINT 6.45A (Bruker, 2003)'
_computing_molecular_graphics 'SHELXTL 5.1 (Sheldrick, 1994)'
_computing_publication_material SHELXL97
_computing_structure_refinement 'SHELXL97 (Sheldrick, 1997)'
_computing_structure_solution 'SHELXS97 (Sheldrick, 1990)'
_diffrn_ambient_temperature 90(2)
_diffrn_detector_area_resol_mean 8.3
_diffrn_measured_fraction_theta_full 0.999
_diffrn_measured_fraction_theta_max 0.999
_diffrn_measurement_device_type 'Bruker SMART 1000'
_diffrn_measurement_method \w
_diffrn_radiation_monochromator graphite
_diffrn_radiation_source 'fine-focus sealed tube'
_diffrn_radiation_type MoK\a
_diffrn_radiation_wavelength 0.71073
_diffrn_reflns_av_R_equivalents 0.0605
_diffrn_reflns_av_sigmaI/netI 0.0690
_diffrn_reflns_limit_h_max 13
_diffrn_reflns_limit_h_min -16
_diffrn_reflns_limit_k_max 27
_diffrn_reflns_limit_k_min -27
_diffrn_reflns_limit_l_max 20
_diffrn_reflns_limit_l_min -21
_diffrn_reflns_number 30128
_diffrn_reflns_theta_full 27.48
_diffrn_reflns_theta_max 27.48
_diffrn_reflns_theta_min 1.65
_diffrn_standards_number 0
_exptl_absorpt_coefficient_mu 1.273
_exptl_absorpt_correction_T_max 0.971
_exptl_absorpt_correction_T_min 0.920
_exptl_absorpt_correction_type multi-scan
_exptl_absorpt_process_details 'SADABS 2.10 (Sheldrick, 2004)'
_exptl_crystal_colour red
_exptl_crystal_density_diffrn 1.468
_exptl_crystal_density_method 'not measured'
_exptl_crystal_description block
_exptl_crystal_F_000 1808
_exptl_crystal_size_max 0.07
_exptl_crystal_size_mid 0.04
_exptl_crystal_size_min 0.02
_refine_diff_density_max 2.487
_refine_diff_density_min -0.678
_refine_diff_density_rms 0.138
_refine_ls_extinction_method none
_refine_ls_goodness_of_fit_ref 1.022
_refine_ls_hydrogen_treatment constr
_refine_ls_matrix_type full
_refine_ls_number_parameters 481
_refine_ls_number_reflns 9240
_refine_ls_number_restraints 0
_refine_ls_restrained_S_all 1.022
_refine_ls_R_factor_all 0.0830
_refine_ls_R_factor_gt 0.0449
_refine_ls_shift/su_max 0.001
_refine_ls_shift/su_mean 0.000
_refine_ls_structure_factor_coef Fsqd
_refine_ls_weighting_details 'calc w=1/[\s^2^(Fo^2^)+(0.0497P)^2^+8.2426P] where P=(Fo^2^+2Fc^2^)/3'
_refine_ls_weighting_scheme calc
_refine_ls_wR_factor_gt 0.0999
_refine_ls_wR_factor_ref 0.1177
_reflns_number_gt 6355
_reflns_number_total 9240
_reflns_threshold_expression I>2\s(I)
_cod_data_source_file ic100831c_si_001_2.cif
_cod_data_source_block mn1636
_cod_original_sg_symbol_H-M 'P 21/n'
_cod_database_code 4316140

loop_
_symmetry_equiv_pos_as_xyz
'x, y, z'
'-x+1/2, y+1/2, -z+1/2'
'-x, -y, -z'
'x-1/2, -y-1/2, z-1/2'

loop_
_atom_site_label
_atom_site_type_symbol
_atom_site_fract_x
_atom_site_fract_y
_atom_site_fract_z
_atom_site_U_iso_or_equiv
_atom_site_adp_type
_atom_site_occupancy
_atom_site_symmetry_multiplicity
_atom_site_calc_flag
_atom_site_refinement_flags
_atom_site_disorder_assembly
_atom_site_disorder_group
Sn1 Sn 0.06678(3) 0.843168(15) 0.13086(2) 0.02143(10) Uani 1 1 d . . .
Sn2 Sn -0.08919(3) 0.730752(15) 0.15416(2) 0.02037(10) Uani 1 1 d . . .
N1 N 0.0560(3) 0.74431(18) 0.1208(3) 0.0184(9) Uani 1 1 d . . .
N2 N -0.0325(3) 0.82063(18) 0.2069(3) 0.0158(8) Uani 1 1 d . . .
C1 C 0.1105(4) 0.6987(2) 0.0888(3) 0.0171(10) Uani 1 1 d . . .
C2 C 0.1751(4) 0.7149(2) 0.0357(3) 0.0170(10) Uani 1 1 d . . .
C3 C 0.2266(4) 0.6678(2) 0.0035(3) 0.0216(11) Uani 1 1 d . . .
H3A H 0.2663 0.6792 -0.0339 0.026 Uiso 1 1 calc R . .
C4 C 0.2213(5) 0.6051(2) 0.0247(3) 0.0235(11) Uani 1 1 d . . .
H4A H 0.2570 0.5735 0.0022 0.028 Uiso 1 1 calc R . .
C5 C 0.1633(4) 0.5885(2) 0.0789(3) 0.0204(10) Uani 1 1 d . . .
H5A H 0.1599 0.5453 0.0939 0.024 Uiso 1 1 calc R . .
C6 C 0.1098(4) 0.6341(2) 0.1120(3) 0.0195(10) Uani 1 1 d . . .
C7 C 0.0576(4) 0.6135(2) 0.1778(3) 0.0197(10) Uani 1 1 d . . .
C8 C -0.0430(5) 0.5788(2) 0.1509(3) 0.0233(11) Uani 1 1 d . . .
C9 C -0.0880(5) 0.5606(2) 0.2135(3) 0.0233(11) Uani 1 1 d . . .
H9A H -0.1577 0.5378 0.1947 0.028 Uiso 1 1 calc R . .
C10 C -0.0347(5) 0.5747(2) 0.3026(4) 0.0237(11) Uani 1 1 d . . .
C11 C 0.0665(4) 0.6088(2) 0.3281(3) 0.0215(11) Uani 1 1 d . . .
H11A H 0.1042 0.6190 0.3886 0.026 Uiso 1 1 calc R . .
C12 C 0.1145(4) 0.6285(2) 0.2671(3) 0.0197(10) Uani 1 1 d . . .
C13 C -0.1071(5) 0.5626(3) 0.0547(4) 0.0325(13) Uani 1 1 d . . .
H13A H -0.1861 0.5520 0.0458 0.049 Uiso 1 1 calc R . .
H13B H -0.0708 0.5263 0.0381 0.049 Uiso 1 1 calc R . .
H13C H -0.1059 0.5991 0.0178 0.049 Uiso 1 1 calc R . .
C14 C -0.0828(5) 0.5533(3) 0.3705(4) 0.0295(12) Uani 1 1 d . . .
H14A H -0.0908 0.5899 0.4048 0.044 Uiso 1 1 calc R . .
H14B H -0.0313 0.5223 0.4101 0.044 Uiso 1 1 calc R . .
H14C H -0.1575 0.5338 0.3406 0.044 Uiso 1 1 calc R . .
C15 C 0.2256(4) 0.6636(2) 0.2979(4) 0.0265(12) Uani 1 1 d . . .
H15A H 0.2768 0.6442 0.2720 0.040 Uiso 1 1 calc R . .
H15B H 0.2604 0.6615 0.3624 0.040 Uiso 1 1 calc R . .
H15C H 0.2122 0.7080 0.2793 0.040 Uiso 1 1 calc R . .
C16 C 0.1941(4) 0.7832(2) 0.0195(3) 0.0169(10) Uani 1 1 d . . .
C17 C 0.1225(4) 0.8160(2) -0.0543(3) 0.0182(10) Uani 1 1 d . . .
C18 C 0.1422(4) 0.8807(2) -0.0628(3) 0.0226(11) Uani 1 1 d . . .
H18A H 0.0932 0.9033 -0.1127 0.027 Uiso 1 1 calc R . .
C19 C 0.2309(4) 0.9122(2) -0.0003(4) 0.0233(11) Uani 1 1 d . . .
C20 C 0.3046(4) 0.8783(2) 0.0703(3) 0.0220(11) Uani 1 1 d . . .
H20A H 0.3682 0.8994 0.1118 0.026 Uiso 1 1 calc R . .
C21 C 0.2884(4) 0.8139(2) 0.0824(3) 0.0191(10) Uani 1 1 d . . .
C22 C 0.0252(4) 0.7826(2) -0.1226(4) 0.0252(11) Uani 1 1 d . . .
H22A H -0.0274 0.7668 -0.0956 0.038 Uiso 1 1 calc R . .
H22B H 0.0543 0.7470 -0.1467 0.038 Uiso 1 1 calc R . .
H22C H -0.0149 0.8122 -0.1702 0.038 Uiso 1 1 calc R . .
C23 C 0.2456(5) 0.9834(2) -0.0072(4) 0.0338(14) Uani 1 1 d . . .
H23A H 0.2094 0.9966 -0.0688 0.051 Uiso 1 1 calc R . .
H23B H 0.3269 0.9936 0.0140 0.051 Uiso 1 1 calc R . .
H23C H 0.2101 1.0056 0.0290 0.051 Uiso 1 1 calc R . .
C24 C 0.3661(4) 0.7798(2) 0.1623(4) 0.0265(12) Uani 1 1 d . . .
H24A H 0.4368 0.8039 0.1887 0.040 Uiso 1 1 calc R . .
H24B H 0.3835 0.7377 0.1452 0.040 Uiso 1 1 calc R . .
H24C H 0.3289 0.7754 0.2053 0.040 Uiso 1 1 calc R . .
C25 C -0.0625(4) 0.8622(2) 0.2608(3) 0.0179(10) Uani 1 1 d . . .
C26 C -0.1671(4) 0.8572(2) 0.2744(3) 0.0189(10) Uani 1 1 d . . .
C27 C -0.1954(4) 0.9016(2) 0.3259(3) 0.0215(11) Uani 1 1 d . . .
H27A H -0.2669 0.8985 0.3324 0.026 Uiso 1 1 calc R . .
C28 C -0.1223(5) 0.9503(2) 0.3679(3) 0.0253(12) Uani 1 1 d . . .
H28A H -0.1442 0.9809 0.4014 0.030 Uiso 1 1 calc R . .
C29 C -0.0167(4) 0.9536(2) 0.3603(3) 0.0219(11) Uani 1 1 d . . .
H29A H 0.0352 0.9859 0.3908 0.026 Uiso 1 1 calc R . .
C30 C 0.0146(4) 0.9101(2) 0.3081(3) 0.0179(10) Uani 1 1 d . . .
C31 C 0.1337(4) 0.9119(2) 0.3084(3) 0.0198(10) Uani 1 1 d . . .
C32 C 0.1697(4) 0.9603(2) 0.2665(3) 0.0209(10) Uani 1 1 d . . .
C33 C 0.2813(4) 0.9598(2) 0.2679(3) 0.0234(11) Uani 1 1 d . . .
H33A H 0.3059 0.9932 0.2400 0.028 Uiso 1 1 calc R . .
C34 C 0.3567(4) 0.9115(2) 0.3091(3) 0.0225(11) Uani 1 1 d . . .
C35 C 0.3186(4) 0.8640(2) 0.3509(3) 0.0238(11) Uani 1 1 d . . .
H35A H 0.3692 0.8307 0.3799 0.029 Uiso 1 1 calc R . .
C36 C 0.2094(4) 0.8638(2) 0.3516(3) 0.0202(10) Uani 1 1 d . . .
C37 C 0.0912(5) 1.0137(2) 0.2190(4) 0.0273(12) Uani 1 1 d . . .
H37A H 0.1161 1.0310 0.1732 0.041 Uiso 1 1 calc R . .
H37B H 0.0934 1.0472 0.2613 0.041 Uiso 1 1 calc R . .
H37C H 0.0133 0.9976 0.1918 0.041 Uiso 1 1 calc R . .
C38 C 0.4789(4) 0.9124(3) 0.3151(4) 0.0314(13) Uani 1 1 d . . .
H38A H 0.4851 0.9383 0.2671 0.047 Uiso 1 1 calc R . .
H38B H 0.5038 0.8691 0.3102 0.047 Uiso 1 1 calc R . .
H38C H 0.5271 0.9305 0.3720 0.047 Uiso 1 1 calc R . .
C39 C 0.1739(5) 0.8119(2) 0.4013(4) 0.0282(12) Uani 1 1 d . . .
H39A H 0.2404 0.7861 0.4344 0.042 Uiso 1 1 calc R . .
H39B H 0.1159 0.7851 0.3592 0.042 Uiso 1 1 calc R . .
H39C H 0.1427 0.8312 0.4424 0.042 Uiso 1 1 calc R . .
C40 C -0.2440(4) 0.8018(2) 0.2363(3) 0.0184(10) Uani 1 1 d . . .
C41 C -0.3277(4) 0.8048(2) 0.1519(3) 0.0212(11) Uani 1 1 d . . .
C42 C -0.3917(4) 0.7508(2) 0.1163(4) 0.0249(11) Uani 1 1 d . . .
H42A H -0.4477 0.7529 0.0584 0.030 Uiso 1 1 calc R . .
C43 C -0.3764(4) 0.6940(2) 0.1626(4) 0.0255(11) Uani 1 1 d . . .
C44 C -0.2944(4) 0.6922(2) 0.2468(4) 0.0229(11) Uani 1 1 d . . .
H44A H -0.2842 0.6543 0.2802 0.028 Uiso 1 1 calc R . .
C45 C -0.2261(4) 0.7445(2) 0.2844(3) 0.0199(10) Uani 1 1 d . . .
C46 C -0.3467(5) 0.8648(3) 0.0992(4) 0.0340(13) Uani 1 1 d . . .
H46A H -0.4069 0.8581 0.0414 0.051 Uiso 1 1 calc R . .
H46B H -0.2761 0.8769 0.0913 0.051 Uiso 1 1 calc R . .
H46C H -0.3696 0.8986 0.1305 0.051 Uiso 1 1 calc R . .
C47 C -0.4456(5) 0.6355(3) 0.1215(4) 0.0374(14) Uani 1 1 d . . .
H47A H -0.4010 0.5974 0.1465 0.056 Uiso 1 1 calc R . .
H47B H -0.4647 0.6362 0.0575 0.056 Uiso 1 1 calc R . .
H47C H -0.5158 0.6350 0.1341 0.056 Uiso 1 1 calc R . .
C48 C -0.1321(5) 0.7374(2) 0.3733(4) 0.0275(12) Uani 1 1 d . . .
H48A H -0.1598 0.7126 0.4123 0.041 Uiso 1 1 calc R . .
H48B H -0.1080 0.7794 0.3990 0.041 Uiso 1 1 calc R . .
H48C H -0.0674 0.7156 0.3663 0.041 Uiso 1 1 calc R . .

loop_
_atom_site_aniso_label
_atom_site_aniso_U_11
_atom_site_aniso_U_22
_atom_site_aniso_U_33
_atom_site_aniso_U_23
_atom_site_aniso_U_13
_atom_site_aniso_U_12
Sn1 0.0280(2) 0.01435(16) 0.0293(2) -0.00047(14) 0.01919(16) -0.00029(14)
Sn2 0.01891(18) 0.01862(16) 0.0274(2) -0.00570(14) 0.01292(15) -0.00384(14)
N1 0.021(2) 0.0152(18) 0.022(2) 0.0014(16) 0.0122(19) -0.0015(16)
N2 0.011(2) 0.0187(19) 0.019(2) 0.0025(16) 0.0067(17) -0.0005(15)
C1 0.014(2) 0.018(2) 0.021(3) -0.0007(19) 0.008(2) 0.0028(19)
C2 0.018(3) 0.016(2) 0.016(2) -0.0027(18) 0.006(2) -0.0013(18)
C3 0.021(3) 0.022(2) 0.024(3) 0.001(2) 0.012(2) -0.001(2)
C4 0.032(3) 0.020(2) 0.024(3) 0.001(2) 0.017(2) 0.006(2)
C5 0.025(3) 0.019(2) 0.018(3) 0.0019(19) 0.009(2) 0.002(2)
C6 0.019(3) 0.019(2) 0.022(3) 0.0014(19) 0.010(2) 0.0008(19)
C7 0.029(3) 0.012(2) 0.021(3) 0.0057(18) 0.013(2) 0.0018(19)
C8 0.031(3) 0.017(2) 0.024(3) 0.001(2) 0.012(2) -0.001(2)
C9 0.028(3) 0.017(2) 0.027(3) 0.003(2) 0.013(2) -0.003(2)
C10 0.030(3) 0.018(2) 0.028(3) 0.000(2) 0.017(2) 0.002(2)
C11 0.027(3) 0.020(2) 0.020(3) -0.0003(19) 0.010(2) 0.004(2)
C12 0.023(3) 0.016(2) 0.024(3) 0.0034(19) 0.013(2) 0.0042(19)
C13 0.036(3) 0.032(3) 0.027(3) -0.002(2) 0.009(3) -0.009(2)
C14 0.036(3) 0.030(3) 0.027(3) 0.003(2) 0.017(3) -0.004(2)
C15 0.022(3) 0.031(3) 0.029(3) -0.005(2) 0.012(2) 0.000(2)
C16 0.018(3) 0.019(2) 0.018(2) -0.0010(18) 0.012(2) -0.0007(18)
C17 0.016(2) 0.017(2) 0.024(3) -0.0030(19) 0.010(2) -0.0007(19)
C18 0.023(3) 0.019(2) 0.027(3) 0.005(2) 0.010(2) 0.008(2)
C19 0.028(3) 0.016(2) 0.031(3) -0.001(2) 0.017(2) -0.006(2)
C20 0.021(3) 0.024(2) 0.023(3) -0.004(2) 0.009(2) -0.008(2)
C21 0.019(3) 0.022(2) 0.018(3) -0.0007(19) 0.009(2) 0.000(2)
C22 0.022(3) 0.019(2) 0.030(3) 0.002(2) 0.005(2) -0.001(2)
C23 0.048(4) 0.018(2) 0.044(4) -0.005(2) 0.027(3) -0.009(2)
C24 0.020(3) 0.029(3) 0.030(3) -0.004(2) 0.009(2) -0.002(2)
C25 0.021(3) 0.011(2) 0.023(3) 0.0052(18) 0.009(2) 0.0033(18)
C26 0.021(3) 0.014(2) 0.024(3) 0.0042(19) 0.011(2) 0.0007(19)
C27 0.025(3) 0.019(2) 0.027(3) 0.004(2) 0.017(2) 0.006(2)
C28 0.035(3) 0.018(2) 0.029(3) -0.004(2) 0.019(3) 0.003(2)
C29 0.024(3) 0.017(2) 0.024(3) -0.005(2) 0.008(2) 0.000(2)
C30 0.017(2) 0.020(2) 0.020(3) 0.0005(19) 0.010(2) 0.0024(19)
C31 0.019(3) 0.017(2) 0.022(3) -0.0059(19) 0.006(2) -0.0003(19)
C32 0.020(3) 0.018(2) 0.023(3) -0.0062(19) 0.006(2) -0.0022(19)
C33 0.022(3) 0.022(2) 0.027(3) -0.005(2) 0.010(2) -0.006(2)
C34 0.017(3) 0.026(3) 0.022(3) -0.009(2) 0.005(2) -0.004(2)
C35 0.020(3) 0.025(2) 0.021(3) -0.006(2) 0.001(2) 0.007(2)
C36 0.022(3) 0.020(2) 0.017(2) -0.0055(19) 0.005(2) 0.000(2)
C37 0.024(3) 0.024(3) 0.033(3) 0.008(2) 0.009(2) 0.002(2)
C38 0.020(3) 0.035(3) 0.037(3) -0.009(3) 0.006(3) -0.002(2)
C39 0.034(3) 0.022(3) 0.027(3) 0.005(2) 0.010(3) 0.010(2)
C40 0.014(2) 0.020(2) 0.025(3) 0.003(2) 0.012(2) 0.0039(19)
C41 0.013(2) 0.027(3) 0.027(3) 0.004(2) 0.011(2) 0.004(2)
C42 0.016(3) 0.029(3) 0.028(3) -0.001(2) 0.005(2) -0.001(2)
C43 0.017(3) 0.023(3) 0.040(3) -0.003(2) 0.014(2) -0.003(2)
C44 0.022(3) 0.019(2) 0.031(3) 0.004(2) 0.014(2) 0.000(2)
C45 0.021(3) 0.020(2) 0.024(3) 0.0021(19) 0.015(2) 0.0014(19)
C46 0.031(3) 0.027(3) 0.037(3) 0.009(2) 0.004(3) -0.001(2)
C47 0.024(3) 0.030(3) 0.054(4) -0.005(3) 0.009(3) -0.006(2)
C48 0.035(3) 0.024(3) 0.030(3) 0.004(2) 0.019(3) 0.003(2)

loop_
_atom_type_symbol
_atom_type_description
_atom_type_scat_dispersion_real
_atom_type_scat_dispersion_imag
_atom_type_scat_source
C C 0.0033 0.0016 'International Tables Vol C Tables 4.2.6.8 and 6.1.1.4'
H H 0.0000 0.0000 'International Tables Vol C Tables 4.2.6.8 and 6.1.1.4'
Sn Sn -0.6537 1.4246 'International Tables Vol C Tables 4.2.6.8 and 6.1.1.4'
N N 0.0061 0.0033 'International Tables Vol C Tables 4.2.6.8 and 6.1.1.4'

loop_
_geom_angle_atom_site_label_1
_geom_angle_atom_site_label_2
_geom_angle_atom_site_label_3
_geom_angle
_geom_angle_site_symmetry_1
_geom_angle_site_symmetry_3
_geom_angle_publ_flag
N1 Sn1 N2 77.66(15) . . ?
N1 Sn1 Sn2 40.86(11) . . ?
N2 Sn1 Sn2 40.48(10) . . ?
N2 Sn2 N1 77.57(14) . . ?
N2 Sn2 Sn1 40.86(10) . . ?
N1 Sn2 Sn1 40.38(10) . . ?
C1 N1 Sn1 133.8(3) . . ?
C1 N1 Sn2 126.7(3) . . ?
Sn1 N1 Sn2 98.75(16) . . ?
C25 N2 Sn2 134.4(3) . . ?
C25 N2 Sn1 125.8(3) . . ?
Sn2 N2 Sn1 98.66(16) . . ?
N1 C1 C6 121.0(4) . . ?
N1 C1 C2 122.1(4) . . ?
C6 C1 C2 116.8(4) . . ?
C3 C2 C1 120.5(4) . . ?
C3 C2 C16 119.5(4) . . ?
C1 C2 C16 119.9(4) . . ?
C4 C3 C2 121.3(4) . . ?
C4 C3 H3A 119.4 . . ?
C2 C3 H3A 119.4 . . ?
C3 C4 C5 119.3(4) . . ?
C3 C4 H4A 120.4 . . ?
C5 C4 H4A 120.4 . . ?
C4 C5 C6 121.2(4) . . ?
C4 C5 H5A 119.4 . . ?
C6 C5 H5A 119.4 . . ?
C5 C6 C1 120.7(4) . . ?
C5 C6 C7 118.4(4) . . ?
C1 C6 C7 120.8(4) . . ?
C8 C7 C12 120.5(4) . . ?
C8 C7 C6 120.8(4) . . ?
C12 C7 C6 118.6(4) . . ?
C9 C8 C7 119.1(5) . . ?
C9 C8 C13 119.2(5) . . ?
C7 C8 C13 121.7(4) . . ?
C8 C9 C10 122.3(5) . . ?
C8 C9 H9A 118.8 . . ?
C10 C9 H9A 118.8 . . ?
C9 C10 C11 117.5(5) . . ?
C9 C10 C14 121.9(5) . . ?
C11 C10 C14 120.5(5) . . ?
C10 C11 C12 122.1(5) . . ?
C10 C11 H11A 119.0 . . ?
C12 C11 H11A 119.0 . . ?
C7 C12 C11 118.5(5) . . ?
C7 C12 C15 121.3(4) . . ?
C11 C12 C15 120.2(5) . . ?
C8 C13 H13A 109.5 . . ?
C8 C13 H13B 109.5 . . ?
H13A C13 H13B 109.5 . . ?
C8 C13 H13C 109.5 . . ?
H13A C13 H13C 109.5 . . ?
H13B C13 H13C 109.5 . . ?
C10 C14 H14A 109.5 . . ?
C10 C14 H14B 109.5 . . ?
H14A C14 H14B 109.5 . . ?
C10 C14 H14C 109.5 . . ?
H14A C14 H14C 109.5 . . ?
H14B C14 H14C 109.5 . . ?
C12 C15 H15A 109.5 . . ?
C12 C15 H15B 109.5 . . ?
H15A C15 H15B 109.5 . . ?
C12 C15 H15C 109.5 . . ?
H15A C15 H15C 109.5 . . ?
H15B C15 H15C 109.5 . . ?
C17 C16 C21 120.4(4) . . ?
C17 C16 C2 122.2(4) . . ?
C21 C16 C2 117.3(4) . . ?
C16 C17 C18 119.0(4) . . ?
C16 C17 C22 120.2(4) . . ?
C18 C17 C22 120.8(4) . . ?
C19 C18 C17 121.5(5) . . ?
C19 C18 H18A 119.3 . . ?
C17 C18 H18A 119.3 . . ?
C18 C19 C20 118.8(4) . . ?
C18 C19 C23 120.7(5) . . ?
C20 C19 C23 120.5(5) . . ?
C19 C20 C21 122.0(5) . . ?
C19 C20 H20A 119.0 . . ?
C21 C20 H20A 119.0 . . ?
C20 C21 C16 118.1(4) . . ?
C20 C21 C24 120.4(4) . . ?
C16 C21 C24 121.4(4) . . ?
C17 C22 H22A 109.5 . . ?
C17 C22 H22B 109.5 . . ?
H22A C22 H22B 109.5 . . ?
C17 C22 H22C 109.5 . . ?
H22A C22 H22C 109.5 . . ?
H22B C22 H22C 109.5 . . ?
C19 C23 H23A 109.5 . . ?
C19 C23 H23B 109.5 . . ?
H23A C23 H23B 109.5 . . ?
C19 C23 H23C 109.5 . . ?
H23A C23 H23C 109.5 . . ?
H23B C23 H23C 109.5 . . ?
C21 C24 H24A 109.5 . . ?
C21 C24 H24B 109.5 . . ?
H24A C24 H24B 109.5 . . ?
C21 C24 H24C 109.5 . . ?
H24A C24 H24C 109.5 . . ?
H24B C24 H24C 109.5 . . ?
N2 C25 C30 120.2(4) . . ?
N2 C25 C26 122.3(4) . . ?
C30 C25 C26 117.4(4) . . ?
C27 C26 C25 120.2(4) . . ?
C27 C26 C40 120.3(4) . . ?
C25 C26 C40 119.5(4) . . ?
C28 C27 C26 121.9(5) . . ?
C28 C27 H27A 119.1 . . ?
C26 C27 H27A 119.1 . . ?
C27 C28 C29 118.9(4) . . ?
C27 C28 H28A 120.5 . . ?
C29 C28 H28A 120.5 . . ?
C28 C29 C30 120.9(5) . . ?
C28 C29 H29A 119.5 . . ?
C30 C29 H29A 119.5 . . ?
C29 C30 C25 120.4(4) . . ?
C29 C30 C31 119.0(4) . . ?
C25 C30 C31 120.4(4) . . ?
C36 C31 C32 119.6(5) . . ?
C36 C31 C30 118.9(4) . . ?
C32 C31 C30 121.5(4) . . ?
C31 C32 C33 119.5(5) . . ?
C31 C32 C37 121.8(4) . . ?
C33 C32 C37 118.7(4) . . ?
C34 C33 C32 121.4(5) . . ?
C34 C33 H33A 119.3 . . ?
C32 C33 H33A 119.3 . . ?
C33 C34 C35 117.8(5) . . ?
C33 C34 C38 121.6(5) . . ?
C35 C34 C38 120.4(5) . . ?
C36 C35 C34 122.0(5) . . ?
C36 C35 H35A 119.0 . . ?
C34 C35 H35A 119.0 . . ?
C35 C36 C31 119.7(5) . . ?
C35 C36 C39 119.6(4) . . ?
C31 C36 C39 120.7(4) . . ?
C32 C37 H37A 109.5 . . ?
C32 C37 H37B 109.5 . . ?
H37A C37 H37B 109.5 . . ?
C32 C37 H37C 109.5 . . ?
H37A C37 H37C 109.5 . . ?
H37B C37 H37C 109.5 . . ?
C34 C38 H38A 109.5 . . ?
C34 C38 H38B 109.5 . . ?
H38A C38 H38B 109.5 . . ?
C34 C38 H38C 109.5 . . ?
H38A C38 H38C 109.5 . . ?
H38B C38 H38C 109.5 . . ?
C36 C39 H39A 109.5 . . ?
C36 C39 H39B 109.5 . . ?
H39A C39 H39B 109.5 . . ?
C36 C39 H39C 109.5 . . ?
H39A C39 H39C 109.5 . . ?
H39B C39 H39C 109.5 . . ?
C41 C40 C45 119.6(5) . . ?
C41 C40 C26 121.0(4) . . ?
C45 C40 C26 119.2(4) . . ?
C40 C41 C42 119.2(5) . . ?
C40 C41 C46 120.4(5) . . ?
C42 C41 C46 120.3(5) . . ?
C43 C42 C41 122.3(5) . . ?
C43 C42 H42A 118.9 . . ?
C41 C42 H42A 118.9 . . ?
C44 C43 C42 117.7(5) . . ?
C44 C43 C47 121.1(5) . . ?
C42 C43 C47 121.2(5) . . ?
C43 C44 C45 122.1(5) . . ?
C43 C44 H44A 119.0 . . ?
C45 C44 H44A 119.0 . . ?
C44 C45 C40 119.1(5) . . ?
C44 C45 C48 119.0(4) . . ?
C40 C45 C48 121.8(4) . . ?
C41 C46 H46A 109.5 . . ?
C41 C46 H46B 109.5 . . ?
H46A C46 H46B 109.5 . . ?
C41 C46 H46C 109.5 . . ?
H46A C46 H46C 109.5 . . ?
H46B C46 H46C 109.5 . . ?
C43 C47 H47A 109.5 . . ?
C43 C47 H47B 109.5 . . ?
H47A C47 H47B 109.5 . . ?
C43 C47 H47C 109.5 . . ?
H47A C47 H47C 109.5 . . ?
H47B C47 H47C 109.5 . . ?
C45 C48 H48A 109.5 . . ?
C45 C48 H48B 109.5 . . ?
H48A C48 H48B 109.5 . . ?
C45 C48 H48C 109.5 . . ?
H48A C48 H48C 109.5 . . ?
H48B C48 H48C 109.5 . . ?

loop_
_geom_bond_atom_site_label_1
_geom_bond_atom_site_label_2
_geom_bond_distance
_geom_bond_site_symmetry_2
_geom_bond_publ_flag
Sn1 N1 2.093(4) . ?
Sn1 N2 2.113(4) . ?
Sn1 Sn2 3.1932(5) . ?
Sn2 N2 2.097(4) . ?
Sn2 N1 2.114(4) . ?
N1 C1 1.390(6) . ?
N2 C25 1.388(6) . ?
C1 C6 1.416(6) . ?
C1 C2 1.430(6) . ?
C2 C3 1.391(6) . ?
C2 C16 1.501(6) . ?
C3 C4 1.377(7) . ?
C3 H3A 0.9500 . ?
C4 C5 1.382(7) . ?
C4 H4A 0.9500 . ?
C5 C6 1.391(6) . ?
C5 H5A 0.9500 . ?
C6 C7 1.514(6) . ?
C7 C8 1.391(7) . ?
C7 C12 1.401(7) . ?
C8 C9 1.390(7) . ?
C8 C13 1.516(7) . ?
C9 C10 1.390(7) . ?
C9 H9A 0.9500 . ?
C10 C11 1.391(7) . ?
C10 C14 1.511(7) . ?
C11 C12 1.402(7) . ?
C11 H11A 0.9500 . ?
C12 C15 1.501(7) . ?
C13 H13A 0.9800 . ?
C13 H13B 0.9800 . ?
C13 H13C 0.9800 . ?
C14 H14A 0.9800 . ?
C14 H14B 0.9800 . ?
C14 H14C 0.9800 . ?
C15 H15A 0.9800 . ?
C15 H15B 0.9800 . ?
C15 H15C 0.9800 . ?
C16 C17 1.394(7) . ?
C16 C21 1.412(7) . ?
C17 C18 1.404(6) . ?
C17 C22 1.498(7) . ?
C18 C19 1.377(7) . ?
C18 H18A 0.9500 . ?
C19 C20 1.385(7) . ?
C19 C23 1.522(6) . ?
C20 C21 1.399(7) . ?
C20 H20A 0.9500 . ?
C21 C24 1.496(7) . ?
C22 H22A 0.9800 . ?
C22 H22B 0.9800 . ?
C22 H22C 0.9800 . ?
C23 H23A 0.9800 . ?
C23 H23B 0.9800 . ?
C23 H23C 0.9800 . ?
C24 H24A 0.9800 . ?
C24 H24B 0.9800 . ?
C24 H24C 0.9800 . ?
C25 C30 1.418(7) . ?
C25 C26 1.422(7) . ?
C26 C27 1.389(6) . ?
C26 C40 1.500(7) . ?
C27 C28 1.383(7) . ?
C27 H27A 0.9500 . ?
C28 C29 1.385(7) . ?
C28 H28A 0.9500 . ?
C29 C30 1.403(6) . ?
C29 H29A 0.9500 . ?
C30 C31 1.503(7) . ?
C31 C36 1.395(7) . ?
C31 C32 1.394(7) . ?
C32 C33 1.401(7) . ?
C32 C37 1.513(7) . ?
C33 C34 1.389(7) . ?
C33 H33A 0.9500 . ?
C34 C35 1.392(7) . ?
C34 C38 1.510(7) . ?
C35 C36 1.383(7) . ?
C35 H35A 0.9500 . ?
C36 C39 1.523(7) . ?
C37 H37A 0.9800 . ?
C37 H37B 0.9800 . ?
C37 H37C 0.9800 . ?
C38 H38A 0.9800 . ?
C38 H38B 0.9800 . ?
C38 H38C 0.9800 . ?
C39 H39A 0.9800 . ?
C39 H39B 0.9800 . ?
C39 H39C 0.9800 . ?
C40 C41 1.394(7) . ?
C40 C45 1.413(6) . ?
C41 C42 1.395(7) . ?
C41 C46 1.499(7) . ?
C42 C43 1.392(7) . ?
C42 H42A 0.9500 . ?
C43 C44 1.383(8) . ?
C43 C47 1.519(7) . ?
C44 C45 1.396(7) . ?
C44 H44A 0.9500 . ?
C45 C48 1.506(7) . ?
C46 H46A 0.9800 . ?
C46 H46B 0.9800 . ?
C46 H46C 0.9800 . ?
C47 H47A 0.9800 . ?
C47 H47B 0.9800 . ?
C47 H47C 0.9800 . ?
C48 H48A 0.9800 . ?
C48 H48B 0.9800 . ?
C48 H48C 0.9800 . ?
